data_7062439
loop_
_publ_author_name
'Lu, Yanhua'
'Li, Yafei'
'She, Yeye'
'Jia, Chaohong'
'Li, Yahong'

_publ_section_title
;
 Syntheses, characterizations and catalytic properties of three zinc
 complexes and one lithium compound chelated by \b-diketiminate ligands
;
_journal_issue 18
_journal_name_full 'New Journal of Chemistry'
_journal_page_first 8933
_journal_page_last 8941
_journal_paper_doi 10.1039/D3NJ00713H
_journal_volume 47
_journal_year 2023
_chemical_formula_moiety 'C36 H53 Cl3 N4 Zn2, C7 H8'
_chemical_formula_sum 'C43 H61 Cl3 N4 Zn2'
_chemical_formula_weight 871.04
_space_group_crystal_system monoclinic
_space_group_IT_number 15
_space_group_name_Hall '-C 2yc'
_space_group_name_H-M_alt 'C 1 2/c 1'
_atom_sites_solution_hydrogens geom
_audit_creation_date 2023-03-08
_audit_creation_method
;
Olex2 1.2
(compiled 2018.05.29 svn.r3508 for OlexSys, GUI svn.r5506)
;
_audit_update_record
;
2023-03-10 deposited with the CCDC.	2023-04-18 downloaded from the CCDC.
;
_cell_angle_alpha 90
_cell_angle_beta 110.407(3)
_cell_angle_gamma 90
_cell_formula_units_Z 8
_cell_length_a 32.1803(15)
_cell_length_b 12.7041(5)
_cell_length_c 23.3535(9)
_cell_measurement_reflns_used 9850
_cell_measurement_temperature 120.00
_cell_measurement_theta_max 48.40
_cell_measurement_theta_min 2.55
_cell_volume 8948.2(7)
_computing_cell_refinement 'SAINT V8.40B (?, 2016)'
_computing_data_reduction 'SAINT V8.40B (?, 2016)'
_computing_molecular_graphics 'Olex2 (Dolomanov et al., 2009)'
_computing_publication_material 'Olex2 (Dolomanov et al., 2009)'
_computing_structure_refinement 'ShelXL (Sheldrick, 2015)'
_computing_structure_solution 'SHELXT 2018/2 (Sheldrick, 2018)'
_diffrn_ambient_temperature 120.0
_diffrn_measured_fraction_theta_full 1.000
_diffrn_measured_fraction_theta_max 0.998
_diffrn_measurement_device_type 'Bruker APEX-II CCD'
_diffrn_measurement_method '\f and \w scans'
_diffrn_radiation_type GaK\a
_diffrn_radiation_wavelength 1.34139
_diffrn_reflns_av_R_equivalents 0.0996
_diffrn_reflns_av_unetI/netI 0.0588
_diffrn_reflns_Laue_measured_fraction_full 1.000
_diffrn_reflns_Laue_measured_fraction_max 0.998
_diffrn_reflns_limit_h_max 38
_diffrn_reflns_limit_h_min -38
_diffrn_reflns_limit_k_max 15
_diffrn_reflns_limit_k_min -15
_diffrn_reflns_limit_l_max 28
_diffrn_reflns_limit_l_min -28
_diffrn_reflns_number 84405
_diffrn_reflns_point_group_measured_fraction_full 1.000
_diffrn_reflns_point_group_measured_fraction_max 0.998
_diffrn_reflns_theta_full 53.594
_diffrn_reflns_theta_max 54.185
_diffrn_reflns_theta_min 2.549
_diffrn_standards_number 0
_exptl_absorpt_coefficient_mu 2.041
_exptl_absorpt_correction_T_max 0.7506
_exptl_absorpt_correction_T_min 0.6357
_exptl_absorpt_correction_type none
_exptl_absorpt_process_details
;
SADABS-2016/2 (Bruker,2016/2) was used for absorption correction.
wR2(int) was 0.1271 before and 0.0765 after correction.
The Ratio of minimum to maximum transmission is 0.8469.
The \l/2 correction factor is Not present.
;
_exptl_crystal_colour 'metallic light colourless'
_exptl_crystal_colour_lustre metallic
_exptl_crystal_colour_modifier light
_exptl_crystal_colour_primary colourless
_exptl_crystal_density_diffrn 1.293
_exptl_crystal_description block
_exptl_crystal_F_000 3664
_exptl_crystal_size_max 0.02
_exptl_crystal_size_mid 0.02
_exptl_crystal_size_min 0.01
_refine_diff_density_max 0.812
_refine_diff_density_min -0.490
_refine_diff_density_rms 0.080
_refine_ls_extinction_coef 0.00056(5)
_refine_ls_extinction_expression Fc^*^=kFc[1+0.001xFc^2^\l^3^/sin(2\q)]^-1/4^
_refine_ls_extinction_method 'SHELXL-2018/3 (Sheldrick 2018)'
_refine_ls_goodness_of_fit_ref 1.070
_refine_ls_hydrogen_treatment constr
_refine_ls_matrix_type full
_refine_ls_number_parameters 546
_refine_ls_number_reflns 8265
_refine_ls_number_restraints 393
_refine_ls_restrained_S_all 1.089
_refine_ls_R_factor_all 0.1120
_refine_ls_R_factor_gt 0.0617
_refine_ls_shift/su_max 0.001
_refine_ls_shift/su_mean 0.000
_refine_ls_structure_factor_coef Fsqd
_refine_ls_weighting_details 'w=1/[\s^2^(Fo^2^)+(0.1014P)^2^+6.3412P] where P=(Fo^2^+2Fc^2^)/3'
_refine_ls_weighting_scheme calc
_refine_ls_wR_factor_gt 0.1646
_refine_ls_wR_factor_ref 0.1956
_reflns_Friedel_coverage 0.000
_reflns_number_gt 4893
_reflns_number_total 8265
_reflns_threshold_expression 'I > 2\s(I)'
_cod_data_source_file d3nj00713h2.cif
_cod_data_source_block t
_cod_depositor_comments 'Adding full bibliography for 7062437--7062439.cif.'
_cod_database_code 7062439
_shelx_shelxl_version_number 2018/3
_shelx_space_group_comment
;
The symmetry employed for this shelxl refinement is uniquely defined
by the following loop, which should always be used as a source of
symmetry information in preference to the above space-group names.
They are only intended as comments.
;
_shelx_estimated_absorpt_t_max 0.980
_shelx_estimated_absorpt_t_min 0.960
_olex2_refinement_description
;
1. Fixed Uiso
 At 1.2 times of:
  All C(H) groups, All C(H,H) groups
 At 1.5 times of:
  All C(H,H,H) groups
2. Restrained distances
 C1A-C1B
 1.51 with sigma of 0.02
 C1B-C1C = C1B-C1G = C1D-C1E
 1.39 with sigma of 0.02
 C1C-C1D = C1E-C1F = C1F-C1G
 1.38 with sigma of 0.02
 C1H-C1I
 1.51 with sigma of 0.02
 C1I-C1J = C1I-C1N = C1K-C1L
 1.39 with sigma of 0.02
 C1J-C1K = C1L-C1M = C1M-C1N
 1.38 with sigma of 0.02
 C35-C34
 1.54 with sigma of 0.001
 C1I-C1H
 1.5 with sigma of 0.01
 C1A-C1C = C1A-C1G
 2.52 with sigma of 0.04
 C1B-C1D
 2.42 with sigma of 0.04
 C1B-C1F
 2.41 with sigma of 0.04
 C1C-C1E
 2.39 with sigma of 0.04
 C1D-C1F = C1E-C1G
 2.4 with sigma of 0.04
 C1H-C1J = C1H-C1N
 2.52 with sigma of 0.04
 C1I-C1K
 2.42 with sigma of 0.04
 C1I-C1M
 2.41 with sigma of 0.04
 C1J-C1L
 2.39 with sigma of 0.04
 C1K-C1M = C1L-C1N
 2.4 with sigma of 0.04
 C1B-C1C \\sim C1C-C1D \\sim C1D-C1E \\sim C1E-C1F \\sim C1F-C1G \\sim C1G-C1B
 with sigma of 0.02
 C1B-C1F \\sim C1B-C1D \\sim C1G-C1E \\sim C1C-C1G \\sim C1D-C1F \\sim C1C-C1E
 with sigma of 0.04
 C1A-C1G \\sim C1A-C1C
 with sigma of 0.04
 C1I-C1J \\sim C1J-C1K \\sim C1K-C1L \\sim C1L-C1M \\sim C1M-C1N \\sim C1N-C1I
 with sigma of 0.02
 C1I-C1M \\sim C1I-C1K \\sim C1N-C1L \\sim C1J-C1N \\sim C1K-C1M \\sim C1J-C1L
 with sigma of 0.04
 C1H-C1N \\sim C1H-C1J
 with sigma of 0.04
 C35A-C34 \\sim C35-C34
 with sigma of 0.02
 C35-C34 \\sim C35A-C34
 with sigma of 0.02
3. Restrained planarity
 C1A, C1B, C1C, C1D, C1E, C1F, C1G
 with sigma of 0.1
 C1H, C1I, C1J, C1K, C1L, C1M, C1N
 with sigma of 0.1
 C1K, C1H, C1I, C1J, C1N, C1M, C1L
 with sigma of 0.1
4. Uiso/Uaniso restraints and constraints
C1A \\sim C1B \\sim C1C \\sim C1D \\sim C1E \\sim C1F \\sim C1G: within 2A with
sigma of 0.04 and sigma for terminal atoms of 0.08
C1H \\sim C1I \\sim C1J \\sim C1K \\sim C1L \\sim C1M \\sim C1N: within 2A with
sigma of 0.04 and sigma for terminal atoms of 0.08
Uanis(C1I) \\sim Ueq, Uanis(C1H) \\sim Ueq, Uanis(C1N) \\sim Ueq, Uanis(C1M)
\\sim Ueq, Uanis(C1L) \\sim Ueq, Uanis(C1K) \\sim Ueq, Uanis(C1J) \\sim Ueq:
with sigma of 0.01 and sigma for terminal atoms of 0.02
Uanis(C1A) \\sim Ueq, Uanis(C1B) \\sim Ueq, Uanis(C1C) \\sim Ueq, Uanis(C1G)
\\sim Ueq, Uanis(C1D) \\sim Ueq, Uanis(C1F) \\sim Ueq, Uanis(C1E) \\sim Ueq:
with sigma of 0.01 and sigma for terminal atoms of 0.02
Uanis(C34) \\sim Ueq, Uanis(C35) \\sim Ueq, Uanis(C35A) \\sim Ueq, Uanis(C36)
\\sim Ueq: with sigma of 0.01 and sigma for terminal atoms of 0.02
Uanis(C35) \\sim Ueq, Uanis(C35A) \\sim Ueq: with sigma of 0.01 and sigma for
terminal atoms of 0.02
5. Rigid body (RIGU) restrains
 C1A, C1B, C1C, C1D, C1E, C1F, C1G
 with sigma for 1-2 distances of 0.004 and sigma for 1-3 distances of 0.004
 C1H, C1I, C1J, C1K, C1L, C1M, C1N
 with sigma for 1-2 distances of 0.004 and sigma for 1-3 distances of 0.004
 C34, C35, C35A
 with sigma for 1-2 distances of 0.01 and sigma for 1-3 distances of 0.02
6. Others
 Sof(H34A)=Sof(C35A)=Sof(H35D)=Sof(H35E)=Sof(H35F)=1-FVAR(1)
 Sof(H34)=Sof(C35)=Sof(H35A)=Sof(H35B)=Sof(H35C)=FVAR(1)
 Fixed Sof: C1A(0.5) H1AA(0.5) H1AB(0.5) H1AC(0.5) C1B(0.5) C1C(0.5) H1CA(0.5)
 C1D(0.5) H1D(0.5) C1E(0.5) H1E(0.5) C1F(0.5) H1F(0.5) C1G(0.5) H1G(0.5)
 C1H(0.5) H1HA(0.5) H1HB(0.5) H1HC(0.5) C1J(0.5) H1J(0.5) C1K(0.5) H1K(0.5)
 C1L(0.5) H1L(0.5) C1M(0.5) H1M(0.5) C1N(0.5) H1N(0.5) C1I(0.5)
7.a Ternary CH refined with riding coordinates:
 C3(H3), C11(H11), C27(H27), C34(H34), C34(H34A)
7.b Secondary CH2 refined with riding coordinates:
 C15(H15A,H15B), C18(H18A,H18B), C19(H19A,H19B)
7.c Aromatic/amide H refined with riding coordinates:
 C5(H5), C6(H6), C7(H7), C22(H22), C30(H30), C31(H31), C32(H32), C1C(H1CA),
 C1D(H1D), C1E(H1E), C1F(H1F), C1G(H1G), C1J(H1J), C1K(H1K), C1L(H1L), C1M(H1M),
  C1N(H1N)
7.d Fitted hexagon refined as free rotating group:
 C1J(C1K,C1L,C1M,C1N,C1I)
7.e Idealised Me refined as rotating group:
 C1(H1A,H1B,H1C), C2(H2A,H2B,H2C), C10(H10A,H10B,H10C), C12(H12A,H12B,H12C),
 C13(H13A,H13B,H13C), C17(H17A,H17B,H17C), C20(H20A,H20B,H20C), C24(H24A,H24B,
 H24C), C28(H28A,H28B,H28C), C29(H29A,H29B,H29C), C35(H35A,H35B,H35C), C36(H36A,
 H36B,H36C), C1A(H1AA,H1AB,H1AC), C1H(H1HA,H1HB,H1HC), C35A(H35D,H35E,H35F)
;
_olex2_submission_special_instructions 'No special instructions were received'

loop_
_space_group_symop_operation_xyz
'x, y, z'
'-x, y, -z+1/2'
'x+1/2, y+1/2, z'
'-x+1/2, y+1/2, -z+1/2'
'-x, -y, -z'
'x, -y, z-1/2'
'-x+1/2, -y+1/2, -z'
'x+1/2, -y+1/2, z-1/2'

loop_
_atom_site_label
_atom_site_type_symbol
_atom_site_fract_x
_atom_site_fract_y
_atom_site_fract_z
_atom_site_U_iso_or_equiv
_atom_site_adp_type
_atom_site_occupancy
_atom_site_site_symmetry_order
_atom_site_calc_flag
_atom_site_refinement_flags_posn
_atom_site_refinement_flags_adp
_atom_site_refinement_flags_occupancy
_atom_site_disorder_assembly
_atom_site_disorder_group
Zn1 Zn 0.26724(2) 0.64787(6) 0.32342(3) 0.0605(3) Uani 1 1 d . . . . .
Zn2 Zn 0.35293(2) 0.66437(5) 0.47431(3) 0.0527(2) Uani 1 1 d . . . . .
Cl1 Cl 0.28556(5) 0.57116(15) 0.25174(6) 0.1032(6) Uani 1 1 d . . . . .
Cl2 Cl 0.28877(4) 0.56343(10) 0.41567(6) 0.0661(4) Uani 1 1 d . . . . .
Cl3 Cl 0.32947(5) 0.78699(11) 0.52279(5) 0.0733(4) Uani 1 1 d . . . . .
N1 N 0.20300(12) 0.6906(3) 0.30475(16) 0.0537(9) Uani 1 1 d . . . . .
N2 N 0.29045(12) 0.7948(3) 0.34458(16) 0.0599(10) Uani 1 1 d . . . . .
N3 N 0.38030(12) 0.7144(3) 0.41662(15) 0.0580(10) Uani 1 1 d . . . . .
N4 N 0.39617(12) 0.5565(3) 0.51579(17) 0.0577(10) Uani 1 1 d . . . . .
C1 C 0.12947(19) 0.4874(5) 0.3643(3) 0.0800(16) Uani 1 1 d . . . . .
H1A H 0.107470 0.436711 0.339767 0.120 Uiso 1 1 calc GR . . . .
H1B H 0.114901 0.554725 0.365299 0.120 Uiso 1 1 calc GR . . . .
H1C H 0.143101 0.460412 0.406000 0.120 Uiso 1 1 calc GR . . . .
C2 C 0.18889(18) 0.4016(4) 0.3346(2) 0.0750(15) Uani 1 1 d . . . . .
H2A H 0.201932 0.373716 0.376192 0.113 Uiso 1 1 calc GR . . . .
H2B H 0.212415 0.414507 0.317824 0.113 Uiso 1 1 calc GR . . . .
H2C H 0.167779 0.350400 0.308895 0.113 Uiso 1 1 calc GR . . . .
C3 C 0.16513(15) 0.5033(4) 0.3360(2) 0.0591(12) Uani 1 1 d . . . . .
H3 H 0.187496 0.553289 0.362837 0.071 Uiso 1 1 calc R . . . .
C4 C 0.14731(14) 0.5516(4) 0.2727(2) 0.0565(12) Uani 1 1 d . . . . .
C5 C 0.11051(15) 0.5074(4) 0.2278(2) 0.0628(13) Uani 1 1 d . . . . .
H5 H 0.096116 0.448184 0.237354 0.075 Uiso 1 1 calc R . . . .
C6 C 0.09490(15) 0.5496(4) 0.1695(2) 0.0677(14) Uani 1 1 d . . . . .
H6 H 0.069603 0.519493 0.139491 0.081 Uiso 1 1 calc R . . . .
C7 C 0.11553(16) 0.6345(4) 0.1545(2) 0.0656(14) Uani 1 1 d . . . . .
H7 H 0.104812 0.660743 0.113810 0.079 Uiso 1 1 calc R . . . .
C8 C 0.15193(15) 0.6829(4) 0.1978(2) 0.0595(12) Uani 1 1 d . . . . .
C9 C 0.16644(14) 0.6401(4) 0.2572(2) 0.0545(11) Uani 1 1 d . . . . .
C10 C 0.13865(18) 0.8667(4) 0.1546(3) 0.0828(17) Uani 1 1 d . . . . .
H10A H 0.115582 0.841758 0.117296 0.124 Uiso 1 1 calc GR . . . .
H10B H 0.153280 0.928558 0.145208 0.124 Uiso 1 1 calc GR . . . .
H10C H 0.125173 0.885643 0.184933 0.124 Uiso 1 1 calc GR . . . .
C11 C 0.17278(16) 0.7796(4) 0.1803(2) 0.0647(13) Uani 1 1 d . . . . .
H11 H 0.195747 0.807171 0.218354 0.078 Uiso 1 1 calc R . . . .
C12 C 0.1958(2) 0.7522(5) 0.1361(3) 0.0894(18) Uani 1 1 d . . . . .
H12A H 0.219301 0.700925 0.154935 0.134 Uiso 1 1 calc GR . . . .
H12B H 0.208667 0.816024 0.125600 0.134 Uiso 1 1 calc GR . . . .
H12C H 0.174241 0.721982 0.098962 0.134 Uiso 1 1 calc GR . . . .
C13 C 0.15045(16) 0.8155(5) 0.3224(2) 0.0760(16) Uani 1 1 d . . . . .
H13A H 0.150236 0.888281 0.308348 0.114 Uiso 1 1 calc GR . . . .
H13B H 0.143867 0.814817 0.360343 0.114 Uiso 1 1 calc GR . . . .
H13C H 0.127959 0.774586 0.291098 0.114 Uiso 1 1 calc GR . . . .
C14 C 0.19485(15) 0.7685(4) 0.3337(2) 0.0562(12) Uani 1 1 d . . . . .
C15 C 0.23223(16) 0.8182(4) 0.3854(2) 0.0626(13) Uani 1 1 d . . . . .
H15A H 0.219874 0.877989 0.401510 0.075 Uiso 1 1 calc R . . . .
H15B H 0.243153 0.765819 0.418664 0.075 Uiso 1 1 calc R . . . .
C16 C 0.27121(17) 0.8578(4) 0.3704(2) 0.0613(13) Uani 1 1 d . . . . .
C17 C 0.28571(19) 0.9686(4) 0.3906(2) 0.0815(17) Uani 1 1 d . . . . .
H17A H 0.299565 0.970593 0.435201 0.122 Uiso 1 1 calc GR . . . .
H17B H 0.259861 1.015325 0.377726 0.122 Uiso 1 1 calc GR . . . .
H17C H 0.307124 0.991930 0.372006 0.122 Uiso 1 1 calc GR . . . .
C18 C 0.32987(16) 0.8270(5) 0.3318(2) 0.0741(16) Uani 1 1 d . . . . .
H18A H 0.326141 0.900222 0.316231 0.089 Uiso 1 1 calc R . . . .
H18B H 0.333834 0.780875 0.299925 0.089 Uiso 1 1 calc R . . . .
C19 C 0.37163(16) 0.8200(4) 0.3911(2) 0.0697(15) Uani 1 1 d . . . . .
H19A H 0.397805 0.844472 0.381769 0.084 Uiso 1 1 calc R . . . .
H19B H 0.367654 0.868085 0.422110 0.084 Uiso 1 1 calc R . . . .
C20 C 0.4258(2) 0.6822(6) 0.3524(3) 0.103(2) Uani 1 1 d . . . . .
H20A H 0.400895 0.691723 0.313945 0.155 Uiso 1 1 calc GR . . . .
H20B H 0.445402 0.626787 0.347333 0.155 Uiso 1 1 calc GR . . . .
H20C H 0.442383 0.748311 0.363500 0.155 Uiso 1 1 calc GR . . . .
C21 C 0.40820(17) 0.6510(5) 0.4027(2) 0.0689(15) Uani 1 1 d . . . . .
C22 C 0.42411(16) 0.5564(5) 0.4335(2) 0.0714(15) Uani 1 1 d . . . . .
H22 H 0.439378 0.512705 0.414352 0.086 Uiso 1 1 calc R . . . .
C23 C 0.42138(15) 0.5163(4) 0.4864(2) 0.0652(14) Uani 1 1 d . . . . .
C24 C 0.44960(19) 0.4198(5) 0.5138(3) 0.0898(19) Uani 1 1 d . . . . .
H24A H 0.469691 0.436329 0.555194 0.135 Uiso 1 1 calc GR . . . .
H24B H 0.466967 0.399951 0.488373 0.135 Uiso 1 1 calc GR . . . .
H24C H 0.430249 0.361202 0.515483 0.135 Uiso 1 1 calc GR . . . .
C25 C 0.40279(17) 0.5224(4) 0.5776(2) 0.0651(14) Uani 1 1 d . . . . .
C26 C 0.3777(2) 0.4419(4) 0.5895(2) 0.0774(16) Uani 1 1 d . . . . .
C27 C 0.3431(2) 0.3821(4) 0.5382(3) 0.0887(18) Uani 1 1 d . . . . .
H27 H 0.344208 0.408320 0.498434 0.106 Uiso 1 1 calc R . . . .
C28 C 0.2964(2) 0.4023(6) 0.5392(3) 0.108(2) Uani 1 1 d . . . . .
H28A H 0.295037 0.380828 0.578784 0.162 Uiso 1 1 calc GR . . . .
H28B H 0.274816 0.361540 0.506588 0.162 Uiso 1 1 calc GR . . . .
H28C H 0.289444 0.477428 0.532712 0.162 Uiso 1 1 calc GR . . . .
C29 C 0.3535(3) 0.2611(5) 0.5426(3) 0.132(3) Uani 1 1 d . . . . .
H29A H 0.381610 0.248877 0.536039 0.199 Uiso 1 1 calc GR . . . .
H29B H 0.329630 0.223590 0.511311 0.199 Uiso 1 1 calc GR . . . .
H29C H 0.355874 0.235253 0.583140 0.199 Uiso 1 1 calc GR . . . .
C30 C 0.3844(3) 0.4156(5) 0.6501(3) 0.110(2) Uani 1 1 d . . . . .
H30 H 0.367127 0.361288 0.658648 0.132 Uiso 1 1 calc R . . . .
C31 C 0.4157(3) 0.4673(6) 0.6976(3) 0.112(3) Uani 1 1 d . . . . .
H31 H 0.419911 0.448561 0.738641 0.135 Uiso 1 1 calc R . . . .
C32 C 0.4406(2) 0.5457(7) 0.6855(3) 0.101(2) Uani 1 1 d . . . . .
H32 H 0.462540 0.579703 0.718632 0.121 Uiso 1 1 calc R . . . .
C33 C 0.43482(18) 0.5774(5) 0.6257(2) 0.0776(16) Uani 1 1 d . . . . .
C34 C 0.4612(2) 0.6676(5) 0.6147(3) 0.0919(19) Uani 1 1 d D U . . .
H34 H 0.450460 0.689867 0.570871 0.110 Uiso 0.47(4) 1 calc R . P A 1
H34A H 0.453891 0.665727 0.569428 0.110 Uiso 0.53(4) 1 calc R . P A 2
C35 C 0.4576(7) 0.7568(16) 0.6574(12) 0.096(7) Uani 0.47(4) 1 d D U P A 1
H35A H 0.426337 0.769559 0.651376 0.144 Uiso 0.47(4) 1 calc GR . P A 1
H35B H 0.470786 0.821167 0.647987 0.144 Uiso 0.47(4) 1 calc GR . P A 1
H35C H 0.473451 0.736585 0.699932 0.144 Uiso 0.47(4) 1 calc GR . P A 1
C36 C 0.5108(2) 0.6474(7) 0.6393(4) 0.128(3) Uani 1 1 d . U . . .
H36A H 0.521742 0.651396 0.684054 0.192 Uiso 1 1 calc GR . . . .
H36B H 0.525887 0.700624 0.623196 0.192 Uiso 1 1 calc GR . . . .
H36C H 0.516928 0.577290 0.626676 0.192 Uiso 1 1 calc GR . . . .
C1A C 0.4215(5) 1.0231(13) 0.5132(7) 0.133(5) Uani 0.5 1 d D U P B -1
H1AA H 0.422910 1.088060 0.536474 0.200 Uiso 0.5 1 calc GR . P B -1
H1AB H 0.415206 0.963539 0.535662 0.200 Uiso 0.5 1 calc GR . P B -1
H1AC H 0.397859 1.029066 0.473259 0.200 Uiso 0.5 1 calc GR . P B -1
C1B C 0.4658(4) 1.0052(11) 0.5044(6) 0.080(4) Uani 0.5 1 d D U P B -1
C1C C 0.4915(5) 1.0923(13) 0.5022(8) 0.095(4) Uani 0.5 1 d D U P B -1
H1CA H 0.481733 1.161118 0.507105 0.114 Uiso 0.5 1 calc R . P B -1
C1D C 0.5314(5) 1.0782(14) 0.4929(9) 0.100(5) Uani 0.5 1 d D U P B -1
H1D H 0.549166 1.136968 0.491073 0.121 Uiso 0.5 1 calc R . P B -1
C1E C 0.5448(5) 0.9783(15) 0.4865(9) 0.102(5) Uani 0.5 1 d D U P B -1
H1E H 0.571780 0.969138 0.479089 0.122 Uiso 0.5 1 calc R . P B -1
C1F C 0.5210(5) 0.8903(14) 0.4903(9) 0.098(4) Uani 0.5 1 d D U P B -1
H1F H 0.531566 0.821655 0.486885 0.117 Uiso 0.5 1 calc R . P B -1
C1G C 0.4811(5) 0.9052(12) 0.4991(9) 0.089(4) Uani 0.5 1 d D U P B -1
H1G H 0.463896 0.845786 0.501617 0.107 Uiso 0.5 1 calc R . P B -1
C1H C -0.0279(6) 0.2777(18) 0.1250(7) 0.246(10) Uani 0.5 1 d D U P C -1
H1HA H -0.056614 0.309007 0.101273 0.369 Uiso 0.5 1 calc GR . P C -1
H1HB H -0.030746 0.200894 0.124693 0.369 Uiso 0.5 1 calc GR . P C -1
H1HC H -0.005809 0.297686 0.106906 0.369 Uiso 0.5 1 calc GR . P C -1
C1J C -0.0126(6) 0.4233(7) 0.1982(6) 0.115(5) Uani 0.5 1 d D U P C -1
H1J H -0.020122 0.471223 0.164873 0.138 Uiso 0.5 1 calc R . P C -1
C1K C 0.0000(9) 0.4610(6) 0.2577(7) 0.116(4) Uani 0.5 1 d DG U P C -1
H1K H 0.001018 0.534684 0.265045 0.139 Uiso 0.5 1 calc R . P C -1
C1L C 0.0110(8) 0.3909(9) 0.3064(6) 0.147(6) Uani 0.5 1 d DG U P C -1
H1L H 0.019607 0.416696 0.347078 0.176 Uiso 0.5 1 calc R . P C -1
C1M C 0.0095(7) 0.2831(8) 0.2956(6) 0.174(6) Uani 0.5 1 d DG U P C -1
H1M H 0.017056 0.235248 0.328940 0.209 Uiso 0.5 1 calc R . P C -1
C1N C -0.0030(7) 0.2455(6) 0.2361(6) 0.123(4) Uani 0.5 1 d DG U P C -1
H1N H -0.004083 0.171786 0.228768 0.148 Uiso 0.5 1 calc R . P C -1
C1I C -0.0141(4) 0.3155(8) 0.1874(5) 0.123(4) Uani 0.5 1 d DG U P C -1
C35A C 0.4491(6) 0.7774(10) 0.6257(13) 0.096(6) Uani 0.53(4) 1 d D U P A 2
H35D H 0.419364 0.793872 0.597054 0.144 Uiso 0.53(4) 1 calc GR . P A 2
H35E H 0.470559 0.826732 0.619462 0.144 Uiso 0.53(4) 1 calc GR . P A 2
H35F H 0.449476 0.783550 0.667664 0.144 Uiso 0.53(4) 1 calc GR . P A 2

loop_
_atom_site_aniso_label
_atom_site_aniso_U_11
_atom_site_aniso_U_22
_atom_site_aniso_U_33
_atom_site_aniso_U_23
_atom_site_aniso_U_13
_atom_site_aniso_U_12
Zn1 0.0422(4) 0.0721(5) 0.0576(4) -0.0092(3) 0.0054(3) -0.0019(3)
Zn2 0.0489(4) 0.0662(5) 0.0407(4) -0.0002(3) 0.0130(3) 0.0036(3)
Cl1 0.0871(10) 0.1393(15) 0.0650(9) -0.0307(9) 0.0036(8) 0.0341(10)
Cl2 0.0465(6) 0.0675(8) 0.0772(8) 0.0082(6) 0.0127(6) -0.0041(5)
Cl3 0.0846(9) 0.0833(9) 0.0490(7) -0.0016(6) 0.0195(6) 0.0257(7)
N1 0.045(2) 0.054(2) 0.052(2) 0.0010(18) 0.0041(17) -0.0011(17)
N2 0.050(2) 0.084(3) 0.036(2) 0.0053(19) 0.0036(17) -0.012(2)
N3 0.049(2) 0.081(3) 0.040(2) -0.0072(19) 0.0111(17) -0.015(2)
N4 0.051(2) 0.067(2) 0.051(2) -0.0099(19) 0.0126(18) 0.0055(19)
C1 0.078(4) 0.085(4) 0.087(4) 0.003(3) 0.041(3) 0.004(3)
C2 0.067(3) 0.086(4) 0.073(3) 0.016(3) 0.025(3) 0.020(3)
C3 0.054(3) 0.061(3) 0.063(3) -0.002(2) 0.021(2) -0.007(2)
C4 0.043(2) 0.064(3) 0.057(3) 0.000(2) 0.011(2) 0.000(2)
C5 0.044(3) 0.061(3) 0.078(4) -0.004(3) 0.013(3) -0.001(2)
C6 0.045(3) 0.062(3) 0.079(4) -0.003(3) -0.001(3) 0.004(2)
C7 0.056(3) 0.059(3) 0.063(3) 0.003(2) -0.004(2) 0.006(2)
C8 0.045(3) 0.056(3) 0.067(3) 0.001(2) 0.005(2) 0.004(2)
C9 0.041(2) 0.055(3) 0.056(3) 0.001(2) 0.002(2) 0.000(2)
C10 0.068(3) 0.063(3) 0.098(4) 0.015(3) 0.006(3) 0.001(3)
C11 0.055(3) 0.065(3) 0.060(3) 0.016(2) 0.001(2) -0.003(2)
C12 0.092(4) 0.077(4) 0.103(5) 0.012(3) 0.038(4) 0.000(3)
C13 0.059(3) 0.101(4) 0.059(3) -0.005(3) 0.009(3) 0.020(3)
C14 0.049(3) 0.068(3) 0.045(3) 0.004(2) 0.008(2) -0.002(2)
C15 0.057(3) 0.065(3) 0.059(3) -0.007(2) 0.013(2) -0.001(2)
C16 0.063(3) 0.061(3) 0.043(3) 0.006(2) -0.003(2) -0.007(2)
C17 0.084(4) 0.061(3) 0.071(4) -0.001(3) -0.008(3) -0.008(3)
C18 0.058(3) 0.108(4) 0.049(3) 0.010(3) 0.009(2) -0.024(3)
C19 0.056(3) 0.093(4) 0.051(3) -0.002(3) 0.008(2) -0.024(3)
C20 0.099(5) 0.155(6) 0.077(4) -0.026(4) 0.056(4) -0.034(4)
C21 0.051(3) 0.111(5) 0.044(3) -0.033(3) 0.016(2) -0.029(3)
C22 0.053(3) 0.102(5) 0.060(3) -0.032(3) 0.021(3) -0.011(3)
C23 0.047(3) 0.079(4) 0.063(3) -0.024(3) 0.009(2) 0.006(2)
C24 0.071(4) 0.097(5) 0.095(4) -0.033(3) 0.021(3) 0.023(3)
C25 0.065(3) 0.069(3) 0.052(3) -0.002(2) 0.009(3) 0.031(3)
C26 0.099(4) 0.065(4) 0.063(3) 0.005(3) 0.022(3) 0.021(3)
C27 0.134(6) 0.060(3) 0.078(4) 0.002(3) 0.044(4) 0.002(4)
C28 0.134(6) 0.113(6) 0.085(4) -0.007(4) 0.047(4) -0.036(5)
C29 0.226(10) 0.052(4) 0.126(6) 0.006(4) 0.071(6) 0.000(5)
C30 0.166(7) 0.088(5) 0.064(4) 0.020(4) 0.025(4) 0.021(5)
C31 0.156(7) 0.105(6) 0.060(4) 0.026(4) 0.018(5) 0.039(5)
C32 0.091(5) 0.130(6) 0.051(4) 0.008(4) -0.013(3) 0.046(4)
C33 0.065(3) 0.097(4) 0.051(3) 0.005(3) -0.005(3) 0.030(3)
C34 0.074(4) 0.125(5) 0.053(3) -0.007(3) -0.008(3) -0.004(4)
C35 0.071(9) 0.080(10) 0.132(14) 0.022(9) 0.029(10) 0.036(7)
C36 0.079(4) 0.165(7) 0.141(6) -0.049(5) 0.040(4) 0.024(4)
C1A 0.120(9) 0.176(13) 0.108(10) -0.021(9) 0.046(9) 0.020(9)
C1B 0.082(6) 0.089(6) 0.054(6) -0.011(6) 0.004(5) 0.018(5)
C1C 0.099(8) 0.105(7) 0.066(7) -0.015(6) 0.008(7) 0.005(6)
C1D 0.099(7) 0.106(7) 0.074(8) -0.009(7) 0.003(6) -0.003(6)
C1E 0.089(8) 0.126(7) 0.084(8) -0.009(7) 0.024(6) 0.011(6)
C1F 0.095(7) 0.109(7) 0.079(8) -0.009(6) 0.018(6) 0.020(6)
C1G 0.090(7) 0.101(6) 0.070(7) -0.004(6) 0.021(6) 0.013(6)
C1H 0.233(18) 0.267(18) 0.208(11) -0.033(12) 0.039(13) 0.050(16)
C1J 0.078(8) 0.101(6) 0.155(7) 0.002(6) 0.027(7) -0.013(6)
C1K 0.071(5) 0.169(7) 0.100(7) 0.023(6) 0.021(6) 0.000(9)
C1L 0.118(9) 0.146(8) 0.180(8) 0.042(7) 0.055(7) -0.022(8)
C1M 0.165(11) 0.184(9) 0.194(8) -0.006(8) 0.088(8) -0.024(8)
C1N 0.107(7) 0.096(6) 0.168(9) 0.035(6) 0.051(7) -0.004(8)
C1I 0.079(7) 0.112(7) 0.181(7) 0.018(6) 0.051(7) 0.037(6)
C35A 0.066(8) 0.105(9) 0.119(13) 0.055(8) 0.035(8) 0.047(7)

loop_
_atom_type_symbol
_atom_type_description
_atom_type_scat_dispersion_real
_atom_type_scat_dispersion_imag
_atom_type_scat_source
C C 0.0148 0.0070 'International Tables Vol C Tables 4.2.6.8 and 6.1.1.4'
H H 0.0000 0.0000 'International Tables Vol C Tables 4.2.6.8 and 6.1.1.4'
Cl Cl 0.3294 0.5404 'International Tables Vol C Tables 4.2.6.8 and 6.1.1.4'
N N 0.0253 0.0136 'International Tables Vol C Tables 4.2.6.8 and 6.1.1.4'
Zn Zn -2.8021 0.5456 'International Tables Vol C Tables 4.2.6.8 and 6.1.1.4'

loop_
_geom_angle_atom_site_label_1
_geom_angle_atom_site_label_2
_geom_angle_atom_site_label_3
_geom_angle
_geom_angle_site_symmetry_1
_geom_angle_site_symmetry_3
_geom_angle_publ_flag
Cl1 Zn1 Cl2 115.97(6) . . ?
N1 Zn1 Cl1 118.69(12) . . ?
N1 Zn1 Cl2 106.19(11) . . ?
N2 Zn1 Cl1 115.22(13) . . ?
N2 Zn1 Cl2 103.88(10) . . ?
N2 Zn1 N1 93.88(16) . . ?
Cl3 Zn2 Cl2 106.76(5) . . ?
N3 Zn2 Cl2 106.49(11) . . ?
N3 Zn2 Cl3 116.15(14) . . ?
N4 Zn2 Cl2 103.27(12) . . ?
N4 Zn2 Cl3 123.55(11) . . ?
N4 Zn2 N3 98.96(17) . . ?
Zn1 Cl2 Zn2 101.75(5) . . ?
C9 N1 Zn1 122.5(3) . . ?
C14 N1 Zn1 118.4(3) . . ?
C14 N1 C9 119.0(4) . . ?
C16 N2 Zn1 119.8(3) . . ?
C16 N2 C18 121.1(5) . . ?
C18 N2 Zn1 119.1(4) . . ?
C19 N3 Zn2 121.0(3) . . ?
C21 N3 Zn2 118.5(4) . . ?
C21 N3 C19 120.5(4) . . ?
C23 N4 Zn2 118.0(3) . . ?
C23 N4 C25 119.6(4) . . ?
C25 N4 Zn2 122.4(3) . . ?
H1A C1 H1B 109.5 . . ?
H1A C1 H1C 109.5 . . ?
H1B C1 H1C 109.5 . . ?
C3 C1 H1A 109.5 . . ?
C3 C1 H1B 109.5 . . ?
C3 C1 H1C 109.5 . . ?
H2A C2 H2B 109.5 . . ?
H2A C2 H2C 109.5 . . ?
H2B C2 H2C 109.5 . . ?
C3 C2 H2A 109.5 . . ?
C3 C2 H2B 109.5 . . ?
C3 C2 H2C 109.5 . . ?
C1 C3 H3 107.4 . . ?
C2 C3 C1 111.1(4) . . ?
C2 C3 H3 107.4 . . ?
C2 C3 C4 110.4(4) . . ?
C4 C3 C1 113.0(4) . . ?
C4 C3 H3 107.4 . . ?
C5 C4 C3 120.1(4) . . ?
C9 C4 C3 122.0(4) . . ?
C9 C4 C5 117.8(4) . . ?
C4 C5 H5 119.9 . . ?
C6 C5 C4 120.3(5) . . ?
C6 C5 H5 119.9 . . ?
C5 C6 H6 119.6 . . ?
C7 C6 C5 120.9(5) . . ?
C7 C6 H6 119.6 . . ?
C6 C7 H7 119.4 . . ?
C6 C7 C8 121.2(5) . . ?
C8 C7 H7 119.4 . . ?
C7 C8 C9 116.8(4) . . ?
C7 C8 C11 119.8(4) . . ?
C9 C8 C11 123.4(4) . . ?
C4 C9 N1 118.2(4) . . ?
C4 C9 C8 122.9(4) . . ?
C8 C9 N1 118.9(4) . . ?
H10A C10 H10B 109.5 . . ?
H10A C10 H10C 109.5 . . ?
H10B C10 H10C 109.5 . . ?
C11 C10 H10A 109.5 . . ?
C11 C10 H10B 109.5 . . ?
C11 C10 H10C 109.5 . . ?
C8 C11 C10 111.5(4) . . ?
C8 C11 H11 107.6 . . ?
C10 C11 H11 107.6 . . ?
C12 C11 C8 111.5(4) . . ?
C12 C11 C10 110.8(4) . . ?
C12 C11 H11 107.6 . . ?
C11 C12 H12A 109.5 . . ?
C11 C12 H12B 109.5 . . ?
C11 C12 H12C 109.5 . . ?
H12A C12 H12B 109.5 . . ?
H12A C12 H12C 109.5 . . ?
H12B C12 H12C 109.5 . . ?
H13A C13 H13B 109.5 . . ?
H13A C13 H13C 109.5 . . ?
H13B C13 H13C 109.5 . . ?
C14 C13 H13A 109.5 . . ?
C14 C13 H13B 109.5 . . ?
C14 C13 H13C 109.5 . . ?
N1 C14 C13 125.5(4) . . ?
N1 C14 C15 119.6(4) . . ?
C13 C14 C15 114.9(4) . . ?
C14 C15 H15A 108.1 . . ?
C14 C15 H15B 108.1 . . ?
H15A C15 H15B 107.3 . . ?
C16 C15 C14 116.8(4) . . ?
C16 C15 H15A 108.1 . . ?
C16 C15 H15B 108.1 . . ?
N2 C16 C15 118.7(4) . . ?
N2 C16 C17 125.6(5) . . ?
C15 C16 C17 115.6(5) . . ?
C16 C17 H17A 109.5 . . ?
C16 C17 H17B 109.5 . . ?
C16 C17 H17C 109.5 . . ?
H17A C17 H17B 109.5 . . ?
H17A C17 H17C 109.5 . . ?
H17B C17 H17C 109.5 . . ?
N2 C18 H18A 109.6 . . ?
N2 C18 H18B 109.6 . . ?
N2 C18 C19 110.1(4) . . ?
H18A C18 H18B 108.2 . . ?
C19 C18 H18A 109.6 . . ?
C19 C18 H18B 109.6 . . ?
N3 C19 C18 113.5(4) . . ?
N3 C19 H19A 108.9 . . ?
N3 C19 H19B 108.9 . . ?
C18 C19 H19A 108.9 . . ?
C18 C19 H19B 108.9 . . ?
H19A C19 H19B 107.7 . . ?
H20A C20 H20B 109.5 . . ?
H20A C20 H20C 109.5 . . ?
H20B C20 H20C 109.5 . . ?
C21 C20 H20A 109.5 . . ?
C21 C20 H20B 109.5 . . ?
C21 C20 H20C 109.5 . . ?
N3 C21 C20 119.7(6) . . ?
N3 C21 C22 123.4(5) . . ?
C22 C21 C20 116.9(5) . . ?
C21 C22 H22 114.5 . . ?
C23 C22 C21 131.0(5) . . ?
C23 C22 H22 114.5 . . ?
N4 C23 C22 124.4(5) . . ?
N4 C23 C24 118.1(5) . . ?
C22 C23 C24 117.5(5) . . ?
C23 C24 H24A 109.5 . . ?
C23 C24 H24B 109.5 . . ?
C23 C24 H24C 109.5 . . ?
H24A C24 H24B 109.5 . . ?
H24A C24 H24C 109.5 . . ?
H24B C24 H24C 109.5 . . ?
C26 C25 N4 121.7(5) . . ?
C26 C25 C33 121.2(5) . . ?
C33 C25 N4 117.1(5) . . ?
C25 C26 C27 121.8(5) . . ?
C25 C26 C30 118.9(6) . . ?
C30 C26 C27 119.3(6) . . ?
C26 C27 H27 108.1 . . ?
C26 C27 C28 110.9(5) . . ?
C26 C27 C29 110.9(6) . . ?
C28 C27 H27 108.1 . . ?
C28 C27 C29 110.6(6) . . ?
C29 C27 H27 108.1 . . ?
C27 C28 H28A 109.5 . . ?
C27 C28 H28B 109.5 . . ?
C27 C28 H28C 109.5 . . ?
H28A C28 H28B 109.5 . . ?
H28A C28 H28C 109.5 . . ?
H28B C28 H28C 109.5 . . ?
C27 C29 H29A 109.5 . . ?
C27 C29 H29B 109.5 . . ?
C27 C29 H29C 109.5 . . ?
H29A C29 H29B 109.5 . . ?
H29A C29 H29C 109.5 . . ?
H29B C29 H29C 109.5 . . ?
C26 C30 H30 119.5 . . ?
C31 C30 C26 120.9(7) . . ?
C31 C30 H30 119.5 . . ?
C30 C31 H31 120.1 . . ?
C32 C31 C30 119.8(7) . . ?
C32 C31 H31 120.1 . . ?
C31 C32 H32 119.0 . . ?
C31 C32 C33 122.1(6) . . ?
C33 C32 H32 119.0 . . ?
C25 C33 C34 122.7(5) . . ?
C32 C33 C25 117.1(6) . . ?
C32 C33 C34 120.2(6) . . ?
C33 C34 H34 112.2 . . ?
C33 C34 H34A 103.0 . . ?
C33 C34 C35 106.1(10) . . ?
C33 C34 C36 112.9(6) . . ?
C35 C34 H34 112.2 . . ?
C36 C34 H34 112.2 . . ?
C36 C34 H34A 103.0 . . ?
C36 C34 C35 100.6(9) . . ?
C35A C34 C33 119.2(9) . . ?
C35A C34 H34A 103.0 . . ?
C35A C34 C36 113.2(9) . . ?
C34 C35 H35A 109.5 . . ?
C34 C35 H35B 109.5 . . ?
C34 C35 H35C 109.5 . . ?
H35A C35 H35B 109.5 . . ?
H35A C35 H35C 109.5 . . ?
H35B C35 H35C 109.5 . . ?
C34 C36 H36A 109.5 . . ?
C34 C36 H36B 109.5 . . ?
C34 C36 H36C 109.5 . . ?
H36A C36 H36B 109.5 . . ?
H36A C36 H36C 109.5 . . ?
H36B C36 H36C 109.5 . . ?
H1AA C1A H1AB 109.5 . . ?
H1AA C1A H1AC 109.5 . . ?
H1AB C1A H1AC 109.5 . . ?
C1B C1A H1AA 109.5 . . ?
C1B C1A H1AB 109.5 . . ?
C1B C1A H1AC 109.5 . . ?
C1C C1B C1A 118.8(11) . . ?
C1G C1B C1A 121.7(11) . . ?
C1G C1B C1C 119.5(10) . . ?
C1B C1C H1CA 120.1 . . ?
C1D C1C C1B 119.8(11) . . ?
C1D C1C H1CA 120.1 . . ?
C1C C1D H1D 120.6 . . ?
C1E C1D C1C 118.8(11) . . ?
C1E C1D H1D 120.6 . . ?
C1D C1E H1E 118.5 . . ?
C1D C1E C1F 123.0(11) . . ?
C1F C1E H1E 118.5 . . ?
C1E C1F H1F 121.1 . . ?
C1E C1F C1G 117.8(11) . . ?
C1G C1F H1F 121.1 . . ?
C1B C1G H1G 119.5 . . ?
C1F C1G C1B 121.1(11) . . ?
C1F C1G H1G 119.5 . . ?
H1HA C1H H1HB 109.5 . . ?
H1HA C1H H1HC 109.5 . . ?
H1HB C1H H1HC 109.5 . . ?
C1I C1H H1HA 109.5 . . ?
C1I C1H H1HB 109.5 . . ?
C1I C1H H1HC 109.5 . . ?
C1K C1J H1J 120.0 . . ?
C1K C1J C1I 120.0 . . ?
C1I C1J H1J 120.0 . . ?
C1J C1K H1K 120.0 . . ?
C1L C1K C1J 120.0 . . ?
C1L C1K H1K 120.0 . . ?
C1K C1L H1L 120.0 . . ?
C1K C1L C1M 120.0 . . ?
C1M C1L H1L 120.0 . . ?
C1L C1M H1M 120.0 . . ?
C1N C1M C1L 120.0 . . ?
C1N C1M H1M 120.0 . . ?
C1M C1N H1N 120.0 . . ?
C1M C1N C1I 120.0 . . ?
C1I C1N H1N 120.0 . . ?
C1J C1I C1H 119.2(10) . . ?
C1N C1I C1H 120.8(10) . . ?
C1N C1I C1J 120.0 . . ?
C34 C35A H35D 109.5 . . ?
C34 C35A H35E 109.5 . . ?
C34 C35A H35F 109.5 . . ?
H35D C35A H35E 109.5 . . ?
H35D C35A H35F 109.5 . . ?
H35E C35A H35F 109.5 . . ?

loop_
_geom_bond_atom_site_label_1
_geom_bond_atom_site_label_2
_geom_bond_distance
_geom_bond_site_symmetry_2
_geom_bond_publ_flag
Zn1 Cl1 2.1881(16) . ?
Zn1 Cl2 2.2871(14) . ?
Zn1 N1 2.033(4) . ?
Zn1 N2 2.007(4) . ?
Zn2 Cl2 2.4107(13) . ?
Zn2 Cl3 2.2079(13) . ?
Zn2 N3 1.955(4) . ?
Zn2 N4 1.952(4) . ?
N1 C9 1.455(5) . ?
N1 C14 1.276(6) . ?
N2 C16 1.284(6) . ?
N2 C18 1.460(6) . ?
N3 C19 1.456(6) . ?
N3 C21 1.329(7) . ?
N4 C23 1.334(6) . ?
N4 C25 1.450(6) . ?
C1 H1A 0.9800 . ?
C1 H1B 0.9800 . ?
C1 H1C 0.9800 . ?
C1 C3 1.524(7) . ?
C2 H2A 0.9800 . ?
C2 H2B 0.9800 . ?
C2 H2C 0.9800 . ?
C2 C3 1.507(7) . ?
C3 H3 1.0000 . ?
C3 C4 1.517(6) . ?
C4 C5 1.396(6) . ?
C4 C9 1.389(6) . ?
C5 H5 0.9500 . ?
C5 C6 1.385(7) . ?
C6 H6 0.9500 . ?
C6 C7 1.375(7) . ?
C7 H7 0.9500 . ?
C7 C8 1.396(6) . ?
C8 C9 1.409(6) . ?
C8 C11 1.522(7) . ?
C10 H10A 0.9800 . ?
C10 H10B 0.9800 . ?
C10 H10C 0.9800 . ?
C10 C11 1.527(7) . ?
C11 H11 1.0000 . ?
C11 C12 1.505(7) . ?
C12 H12A 0.9800 . ?
C12 H12B 0.9800 . ?
C12 H12C 0.9800 . ?
C13 H13A 0.9800 . ?
C13 H13B 0.9800 . ?
C13 H13C 0.9800 . ?
C13 C14 1.485(7) . ?
C14 C15 1.513(6) . ?
C15 H15A 0.9900 . ?
C15 H15B 0.9900 . ?
C15 C16 1.501(7) . ?
C16 C17 1.506(7) . ?
C17 H17A 0.9800 . ?
C17 H17B 0.9800 . ?
C17 H17C 0.9800 . ?
C18 H18A 0.9900 . ?
C18 H18B 0.9900 . ?
C18 C19 1.560(7) . ?
C19 H19A 0.9900 . ?
C19 H19B 0.9900 . ?
C20 H20A 0.9800 . ?
C20 H20B 0.9800 . ?
C20 H20C 0.9800 . ?
C20 C21 1.524(7) . ?
C21 C22 1.403(8) . ?
C22 H22 0.9500 . ?
C22 C23 1.366(7) . ?
C23 C24 1.527(7) . ?
C24 H24A 0.9800 . ?
C24 H24B 0.9800 . ?
C24 H24C 0.9800 . ?
C25 C26 1.390(8) . ?
C25 C33 1.416(7) . ?
C26 C27 1.523(8) . ?
C26 C30 1.395(8) . ?
C27 H27 1.0000 . ?
C27 C28 1.532(9) . ?
C27 C29 1.569(8) . ?
C28 H28A 0.9800 . ?
C28 H28B 0.9800 . ?
C28 H28C 0.9800 . ?
C29 H29A 0.9800 . ?
C29 H29B 0.9800 . ?
C29 H29C 0.9800 . ?
C30 H30 0.9500 . ?
C30 C31 1.377(10) . ?
C31 H31 0.9500 . ?
C31 C32 1.370(10) . ?
C32 H32 0.9500 . ?
C32 C33 1.402(8) . ?
C33 C34 1.500(8) . ?
C34 H34 1.0000 . ?
C34 H34A 1.0000 . ?
C34 C35 1.5401(10) . ?
C34 C36 1.520(8) . ?
C34 C35A 1.494(12) . ?
C35 H35A 0.9800 . ?
C35 H35B 0.9800 . ?
C35 H35C 0.9800 . ?
C36 H36A 0.9800 . ?
C36 H36B 0.9800 . ?
C36 H36C 0.9800 . ?
C1A H1AA 0.9800 . ?
C1A H1AB 0.9800 . ?
C1A H1AC 0.9800 . ?
C1A C1B 1.529(13) . ?
C1B C1C 1.392(10) . ?
C1B C1G 1.383(10) . ?
C1C H1CA 0.9500 . ?
C1C C1D 1.387(10) . ?
C1D H1D 0.9500 . ?
C1D C1E 1.364(10) . ?
C1E H1E 0.9500 . ?
C1E C1F 1.375(10) . ?
C1F H1F 0.9500 . ?
C1F C1G 1.382(10) . ?
C1G H1G 0.9500 . ?
C1H H1HA 0.9800 . ?
C1H H1HB 0.9800 . ?
C1H H1HC 0.9800 . ?
C1H C1I 1.449(8) . ?
C1J H1J 0.9500 . ?
C1J C1K 1.3900 . ?
C1J C1I 1.3900 . ?
C1K H1K 0.9500 . ?
C1K C1L 1.3900 . ?
C1L H1L 0.9500 . ?
C1L C1M 1.3900 . ?
C1M H1M 0.9500 . ?
C1M C1N 1.3900 . ?
C1N H1N 0.9500 . ?
C1N C1I 1.3900 . ?
C35A H35D 0.9800 . ?
C35A H35E 0.9800 . ?
C35A H35F 0.9800 . ?

loop_
_geom_torsion_atom_site_label_1
_geom_torsion_atom_site_label_2
_geom_torsion_atom_site_label_3
_geom_torsion_atom_site_label_4
_geom_torsion
_geom_torsion_site_symmetry_1
_geom_torsion_site_symmetry_2
_geom_torsion_site_symmetry_3
_geom_torsion_site_symmetry_4
_geom_torsion_publ_flag
Zn1 N1 C9 C4 88.8(5) . . . . ?
Zn1 N1 C9 C8 -91.4(5) . . . . ?
Zn1 N1 C14 C13 174.8(4) . . . . ?
Zn1 N1 C14 C15 -6.8(6) . . . . ?
Zn1 N2 C16 C15 1.4(6) . . . . ?
Zn1 N2 C16 C17 178.0(3) . . . . ?
Zn1 N2 C18 C19 -99.1(4) . . . . ?
Zn2 N3 C19 C18 -87.7(5) . . . . ?
Zn2 N3 C21 C20 172.8(4) . . . . ?
Zn2 N3 C21 C22 -9.5(6) . . . . ?
Zn2 N4 C23 C22 10.8(6) . . . . ?
Zn2 N4 C23 C24 -170.0(3) . . . . ?
Zn2 N4 C25 C26 87.7(5) . . . . ?
Zn2 N4 C25 C33 -89.9(5) . . . . ?
N1 C14 C15 C16 56.4(6) . . . . ?
N2 C18 C19 N3 60.5(6) . . . . ?
N3 C21 C22 C23 -10.9(8) . . . . ?
N4 C25 C26 C27 2.4(8) . . . . ?
N4 C25 C26 C30 -177.4(5) . . . . ?
N4 C25 C33 C32 178.8(4) . . . . ?
N4 C25 C33 C34 0.2(7) . . . . ?
C1 C3 C4 C5 -51.7(6) . . . . ?
C1 C3 C4 C9 128.2(5) . . . . ?
C2 C3 C4 C5 73.4(6) . . . . ?
C2 C3 C4 C9 -106.8(5) . . . . ?
C3 C4 C5 C6 -178.2(4) . . . . ?
C3 C4 C9 N1 -3.7(7) . . . . ?
C3 C4 C9 C8 176.5(4) . . . . ?
C4 C5 C6 C7 0.8(7) . . . . ?
C5 C4 C9 N1 176.1(4) . . . . ?
C5 C4 C9 C8 -3.7(7) . . . . ?
C5 C6 C7 C8 -2.0(8) . . . . ?
C6 C7 C8 C9 0.4(7) . . . . ?
C6 C7 C8 C11 -177.4(5) . . . . ?
C7 C8 C9 N1 -177.3(4) . . . . ?
C7 C8 C9 C4 2.5(7) . . . . ?
C7 C8 C11 C10 55.7(7) . . . . ?
C7 C8 C11 C12 -68.7(6) . . . . ?
C9 N1 C14 C13 -1.5(7) . . . . ?
C9 N1 C14 C15 177.0(4) . . . . ?
C9 C4 C5 C6 2.0(7) . . . . ?
C9 C8 C11 C10 -121.9(5) . . . . ?
C9 C8 C11 C12 113.6(5) . . . . ?
C11 C8 C9 N1 0.5(7) . . . . ?
C11 C8 C9 C4 -179.7(5) . . . . ?
C13 C14 C15 C16 -125.0(5) . . . . ?
C14 N1 C9 C4 -95.1(5) . . . . ?
C14 N1 C9 C8 84.7(6) . . . . ?
C14 C15 C16 N2 -52.9(6) . . . . ?
C14 C15 C16 C17 130.1(5) . . . . ?
C16 N2 C18 C19 79.1(6) . . . . ?
C18 N2 C16 C15 -176.8(4) . . . . ?
C18 N2 C16 C17 -0.2(7) . . . . ?
C19 N3 C21 C20 -9.4(6) . . . . ?
C19 N3 C21 C22 168.3(4) . . . . ?
C20 C21 C22 C23 166.8(5) . . . . ?
C21 N3 C19 C18 94.5(5) . . . . ?
C21 C22 C23 N4 10.2(9) . . . . ?
C21 C22 C23 C24 -169.0(5) . . . . ?
C23 N4 C25 C26 -94.8(6) . . . . ?
C23 N4 C25 C33 87.6(5) . . . . ?
C25 N4 C23 C22 -166.8(5) . . . . ?
C25 N4 C23 C24 12.4(7) . . . . ?
C25 C26 C27 C28 -114.7(6) . . . . ?
C25 C26 C27 C29 121.9(6) . . . . ?
C25 C26 C30 C31 -0.8(10) . . . . ?
C25 C33 C34 C35 130.9(11) . . . . ?
C25 C33 C34 C36 -119.8(6) . . . . ?
C25 C33 C34 C35A 103.6(13) . . . . ?
C26 C25 C33 C32 1.2(7) . . . . ?
C26 C25 C33 C34 -177.4(5) . . . . ?
C26 C30 C31 C32 0.1(11) . . . . ?
C27 C26 C30 C31 179.4(6) . . . . ?
C30 C26 C27 C28 65.0(7) . . . . ?
C30 C26 C27 C29 -58.3(8) . . . . ?
C30 C31 C32 C33 1.4(11) . . . . ?
C31 C32 C33 C25 -2.0(9) . . . . ?
C31 C32 C33 C34 176.7(6) . . . . ?
C32 C33 C34 C35 -47.7(13) . . . . ?
C32 C33 C34 C36 61.6(7) . . . . ?
C32 C33 C34 C35A -75.0(13) . . . . ?
C33 C25 C26 C27 179.9(5) . . . . ?
C33 C25 C26 C30 0.2(8) . . . . ?
C1A C1B C1C C1D -178.6(14) . . . . ?
C1A C1B C1G C1F 179.0(14) . . . . ?
C1B C1C C1D C1E 0(2) . . . . ?
C1C C1B C1G C1F -2(2) . . . . ?
C1C C1D C1E C1F -2(3) . . . . ?
C1D C1E C1F C1G 2(3) . . . . ?
C1E C1F C1G C1B 0(3) . . . . ?
C1G C1B C1C C1D 1.9(18) . . . . ?
C1J C1K C1L C1M 0.0 . . . . ?
C1K C1J C1I C1H 179.0(5) . . . . ?
C1K C1J C1I C1N 0.0 . . . . ?
C1K C1L C1M C1N 0.0 . . . . ?
C1L C1M C1N C1I 0.0 . . . . ?
C1M C1N C1I C1H -179.0(5) . . . . ?
C1M C1N C1I C1J 0.0 . . . . ?
C1I C1J C1K C1L 0.0 . . . . ?
